data_4504703
loop_
_publ_author_name
'Ghosh, A. K.'
'Jana, A. D.'
'Ghoshal, D.'
'Mostafa, G.'
'Chaudhuri, N. Ray'

_publ_section_title
;
 Toward the Recognition of Enolates/Dicarboxylates:&#x2009; Syntheses and
 X-ray Crystal Structures of Supramolecular Architectures of Zn(II)/Cd(II)
 Using 2,2&#x2018;-Biimidazole
;
_journal_issue 3
_journal_name_full 'Crystal Growth &amp; Design'
_journal_page_first 701
_journal_paper_doi 10.1021/cg050473n
_journal_volume 6
_journal_year 2006
_chemical_formula_moiety 'C12 H16 N8 O2 Zn, C4 H4 O4, 4(H2 O)'
_chemical_formula_sum 'C16 H28 N8 O10 Zn'
_chemical_formula_weight 557.83
_chemical_name_systematic
;
 ?
;
_space_group_IT_number 14
_symmetry_cell_setting monoclinic
_symmetry_Int_Tables_number 14
_symmetry_space_group_name_Hall '-P 2yn'
_symmetry_space_group_name_H-M 'P 1 21/n 1'
_atom_sites_solution_hydrogens geom
_atom_sites_solution_primary direct
_atom_sites_solution_secondary difmap
_audit_creation_method SHELXL-97
_cell_angle_alpha 90.00
_cell_angle_beta 100.503(2)
_cell_angle_gamma 90.00
_cell_formula_units_Z 2
_cell_length_a 6.4050(7)
_cell_length_b 18.0946(19)
_cell_length_c 10.2268(10)
_cell_measurement_reflns_used 3737
_cell_measurement_temperature 100(2)
_cell_measurement_theta_max 28.29
_cell_measurement_theta_min 2.25
_cell_volume 1165.4(2)
_computing_cell_refinement 'Bruker SMART'
_computing_data_collection 'Bruker SMART'
_computing_data_reduction 'Bruker SAINT'
_computing_molecular_graphics 'Ortep-3 for windows (Farrugia, 1997)'
_computing_publication_material 'Platon2003 (Spek, 2003)'
_computing_structure_refinement 'Bruker SHELXTL'
_computing_structure_solution 'Bruker SHELXTL'
_diffrn_ambient_temperature 100(2)
_diffrn_measured_fraction_theta_full 0.988
_diffrn_measured_fraction_theta_max 0.988
_diffrn_radiation_monochromator graphite
_diffrn_radiation_source 'fine-focus sealed tube'
_diffrn_radiation_type MoK\a
_diffrn_radiation_wavelength 0.71073
_diffrn_reflns_av_R_equivalents 0.0252
_diffrn_reflns_av_sigmaI/netI 0.0296
_diffrn_reflns_limit_h_max 8
_diffrn_reflns_limit_h_min -8
_diffrn_reflns_limit_k_max 23
_diffrn_reflns_limit_k_min -22
_diffrn_reflns_limit_l_max 13
_diffrn_reflns_limit_l_min -7
_diffrn_reflns_number 7757
_diffrn_reflns_theta_full 28.29
_diffrn_reflns_theta_max 28.29
_diffrn_reflns_theta_min 2.25
_exptl_absorpt_coefficient_mu 1.123
_exptl_absorpt_correction_T_max 0.896
_exptl_absorpt_correction_T_min 0.810
_exptl_absorpt_correction_type empirical
_exptl_absorpt_process_details
;
'XPREP' -  A PROGRAM FOR DATA PREPARATION & RECIPROCAL SPACE EXPLORATION,
Bruker Analytical X-ray Systems, 1997
;
_exptl_crystal_colour brown
_exptl_crystal_density_diffrn 1.590
_exptl_crystal_density_method 'not measured'
_exptl_crystal_description block
_exptl_crystal_F_000 580
_exptl_crystal_size_max .21
_exptl_crystal_size_mid .16
_exptl_crystal_size_min .1
_refine_diff_density_max 0.377
_refine_diff_density_min -0.421
_refine_diff_density_rms 0.117
_refine_ls_extinction_method none
_refine_ls_goodness_of_fit_ref 1.072
_refine_ls_hydrogen_treatment mixed
_refine_ls_matrix_type full
_refine_ls_number_parameters 216
_refine_ls_number_reflns 2865
_refine_ls_number_restraints 0
_refine_ls_restrained_S_all 1.072
_refine_ls_R_factor_all 0.0355
_refine_ls_R_factor_gt 0.0317
_refine_ls_shift/su_max 0.001
_refine_ls_shift/su_mean 0.000
_refine_ls_structure_factor_coef Fsqd
_refine_ls_weighting_details 'calc w=1/[\s^2^(Fo^2^)+(0.0506P)^2^+0.1644P] where P=(Fo^2^+2Fc^2^)/3'
_refine_ls_weighting_scheme calc
_refine_ls_wR_factor_gt 0.0821
_refine_ls_wR_factor_ref 0.0842
_reflns_number_gt 2566
_reflns_number_total 2865
_reflns_threshold_expression >2sigma(I)
_cod_data_source_file cg050473nsi20050914_035254.cif
_cod_data_source_block complex_5
_cod_depositor_comments
;
The following automatic conversions were performed:

'_symmetry_cell_setting' value 'Monoclinic' changed to 'monoclinic'
according to /home/saulius/struct/CIF-dictionaries/cif_core.dic
dictionary named 'cif_core.dic' version 2.4.1 from 2010-06-29.

Automatic conversion script
Id: cif_fix_values 1715 2011-07-08 13:25:40Z adriana 
;
_cod_original_sg_symbol_H-M 'P 21/n'
_cod_database_code 4504703

loop_
_symmetry_equiv_pos_as_xyz
'x, y, z'
'-x+1/2, y+1/2, -z+1/2'
'-x, -y, -z'
'x-1/2, -y-1/2, z-1/2'

loop_
_atom_site_label
_atom_site_type_symbol
_atom_site_fract_x
_atom_site_fract_y
_atom_site_fract_z
_atom_site_U_iso_or_equiv
_atom_site_adp_type
_atom_site_occupancy
_atom_site_symmetry_multiplicity
_atom_site_calc_flag
_atom_site_refinement_flags
C1 C 0.1161(2) 0.61782(8) 0.36134(14) 0.0159(3) Uani 1 1 d .
C2 C 0.1067(2) 0.69308(8) 0.35836(15) 0.0175(3) Uani 1 1 d .
C3 C 0.4152(2) 0.65720(8) 0.46933(13) 0.0132(3) Uani 1 1 d .
C4 C 0.6292(2) 0.65259(8) 0.54606(13) 0.0125(3) Uani 1 1 d .
C5 C 0.9458(2) 0.67514(8) 0.66001(15) 0.0171(3) Uani 1 1 d .
C6 C 0.9136(2) 0.60060(8) 0.65032(15) 0.0157(3) Uani 1 1 d .
C7 C 0.5622(2) 0.89359(8) 0.50986(13) 0.0132(3) Uani 1 1 d .
C8 C 0.5991(2) 0.97676(8) 0.51439(17) 0.0174(3) Uani 1 1 d .
N1 N 0.31127(19) 0.59571(7) 0.43069(11) 0.0139(2) Uani 1 1 d .
N2 N 0.29918(19) 0.71777(7) 0.42859(12) 0.0146(2) Uani 1 1 d .
N3 N 0.71335(18) 0.58673(7) 0.57875(12) 0.0138(2) Uani 1 1 d .
N4 N 0.76283(19) 0.70752(7) 0.59280(12) 0.0151(3) Uani 1 1 d .
O1 O 0.72565(16) 0.85328(5) 0.51711(10) 0.0169(2) Uani 1 1 d .
O2 O 0.37795(16) 0.86800(5) 0.50012(10) 0.0161(2) Uani 1 1 d .
O1W O 0.63893(19) 0.50073(6) 0.32394(13) 0.0165(2) Uani 1 1 d .
O2W O 0.5198(2) 0.37974(7) 0.17081(12) 0.0216(3) Uani 1 1 d .
O3W O 0.1117(2) 0.86662(6) 0.69195(12) 0.0223(3) Uani 1 1 d .
Zn1 Zn 0.5000 0.5000 0.5000 0.01205(10) Uani 1 2 d S
H1 H 0.015(3) 0.5823(10) 0.3266(16) 0.013(4) Uiso 1 1 d .
H2 H 0.001(3) 0.7278(10) 0.3194(17) 0.017(4) Uiso 1 1 d .
H1W1 H 0.619(4) 0.5344(14) 0.286(2) 0.038(7) Uiso 1 1 d .
H2W1 H 0.596(4) 0.4702(14) 0.276(2) 0.037(7) Uiso 1 1 d .
H2N H 0.342(3) 0.7621(11) 0.4468(18) 0.024(5) Uiso 1 1 d .
H1W2 H 0.596(3) 0.3712(10) 0.1148(19) 0.019(5) Uiso 1 1 d .
H2W2 H 0.406(4) 0.3840(12) 0.129(2) 0.040(6) Uiso 1 1 d .
H1W3 H -0.003(3) 0.8672(11) 0.6417(18) 0.019(5) Uiso 1 1 d .
H2W3 H 0.192(4) 0.8687(11) 0.636(2) 0.037(6) Uiso 1 1 d .
H4N H 0.734(3) 0.7551(12) 0.575(2) 0.032(6) Uiso 1 1 d .
H5 H 1.058(3) 0.7046(10) 0.7010(18) 0.026(5) Uiso 1 1 d .
H6 H 1.002(3) 0.5624(9) 0.6813(15) 0.012(4) Uiso 1 1 d .
H8A H 0.698(4) 0.9885(9) 0.455(2) 0.030(6) Uiso 1 1 d .
H8B H 0.669(4) 0.9877(10) 0.602(2) 0.032(6) Uiso 1 1 d .

loop_
_atom_site_aniso_label
_atom_site_aniso_U_11
_atom_site_aniso_U_22
_atom_site_aniso_U_33
_atom_site_aniso_U_23
_atom_site_aniso_U_13
_atom_site_aniso_U_12
C1 0.0150(7) 0.0153(7) 0.0166(7) -0.0004(5) 0.0006(5) 0.0008(5)
C2 0.0164(7) 0.0161(7) 0.0194(7) 0.0013(6) 0.0017(5) 0.0021(6)
C3 0.0149(7) 0.0113(6) 0.0140(6) 0.0007(5) 0.0041(5) 0.0019(5)
C4 0.0143(6) 0.0104(6) 0.0135(6) 0.0003(5) 0.0041(5) 0.0006(5)
C5 0.0151(7) 0.0165(7) 0.0190(7) 0.0004(6) 0.0012(5) -0.0015(5)
C6 0.0150(6) 0.0151(7) 0.0167(7) 0.0014(5) 0.0020(5) 0.0013(5)
C7 0.0165(6) 0.0104(7) 0.0130(6) 0.0005(5) 0.0035(5) 0.0009(5)
C8 0.0143(7) 0.0112(7) 0.0269(8) -0.0002(6) 0.0046(6) -0.0005(6)
N1 0.0156(6) 0.0124(6) 0.0138(6) -0.0003(4) 0.0025(4) -0.0007(5)
N2 0.0166(6) 0.0092(6) 0.0180(6) 0.0001(5) 0.0024(4) 0.0006(5)
N3 0.0151(6) 0.0112(6) 0.0151(6) -0.0004(5) 0.0026(4) 0.0001(5)
N4 0.0171(6) 0.0098(6) 0.0182(6) 0.0002(5) 0.0026(5) -0.0010(5)
O1 0.0158(5) 0.0110(5) 0.0244(6) 0.0019(4) 0.0053(4) 0.0017(4)
O2 0.0149(5) 0.0120(5) 0.0219(5) -0.0001(4) 0.0044(4) -0.0010(4)
O1W 0.0196(6) 0.0122(6) 0.0173(6) -0.0006(4) 0.0026(5) 0.0000(4)
O2W 0.0185(6) 0.0250(6) 0.0217(6) -0.0076(5) 0.0050(5) -0.0026(5)
O3W 0.0187(6) 0.0268(6) 0.0214(6) -0.0055(5) 0.0039(5) -0.0016(5)
Zn1 0.01444(14) 0.00752(14) 0.01392(14) 0.00003(7) 0.00186(9) 0.00025(7)

loop_
_atom_type_symbol
_atom_type_description
_atom_type_scat_dispersion_real
_atom_type_scat_dispersion_imag
_atom_type_scat_source
C C 0.0033 0.0016 'International Tables Vol C Tables 4.2.6.8 and 6.1.1.4'
H H 0.0000 0.0000 'International Tables Vol C Tables 4.2.6.8 and 6.1.1.4'
N N 0.0061 0.0033 'International Tables Vol C Tables 4.2.6.8 and 6.1.1.4'
O O 0.0106 0.0060 'International Tables Vol C Tables 4.2.6.8 and 6.1.1.4'
Zn Zn 0.2839 1.4301 'International Tables Vol C Tables 4.2.6.8 and 6.1.1.4'

loop_
_geom_angle_atom_site_label_1
_geom_angle_atom_site_label_2
_geom_angle_atom_site_label_3
_geom_angle
_geom_angle_site_symmetry_1
_geom_angle_site_symmetry_3
C2 C1 N1 109.50(13) . .
C2 C1 H1 130.7(10) . .
N1 C1 H1 119.8(10) . .
C1 C2 N2 106.21(12) . .
C1 C2 H2 133.7(11) . .
N2 C2 H2 120.1(11) . .
N1 C3 N2 111.94(12) . .
N1 C3 C4 119.23(11) . .
N2 C3 C4 128.83(12) . .
N3 C4 N4 111.88(12) . .
N3 C4 C3 119.22(12) . .
N4 C4 C3 128.90(12) . .
C6 C5 N4 106.30(13) . .
C6 C5 H5 133.7(11) . .
N4 C5 H5 120.0(11) . .
C5 C6 N3 109.38(13) . .
C5 C6 H6 130.3(10) . .
N3 C6 H6 120.3(10) . .
O2 C7 O1 123.18(13) . .
O2 C7 C8 120.40(13) . .
O1 C7 C8 116.42(13) . .
C8 C8 C7 115.14(16) 3_676 .
C8 C8 H8A 112.1(12) 3_676 .
C7 C8 H8A 108.2(10) . .
C8 C8 H8B 107.8(13) 3_676 .
C7 C8 H8B 106.2(11) . .
H8A C8 H8B 107(2) . .
C3 N1 C1 105.66(12) . .
C3 N1 Zn1 110.90(9) . .
C1 N1 Zn1 143.43(10) . .
C3 N2 C2 106.69(12) . .
C3 N2 H2N 124.0(13) . .
C2 N2 H2N 129.3(13) . .
C4 N3 C6 105.45(12) . .
C4 N3 Zn1 111.23(9) . .
C6 N3 Zn1 143.29(10) . .
C4 N4 C5 106.99(12) . .
C4 N4 H4N 123.4(14) . .
C5 N4 H4N 129.5(14) . .
Zn1 O1W H1W1 113.2(19) . .
Zn1 O1W H2W1 112.6(18) . .
H1W1 O1W H2W1 105(3) . .
H1W2 O2W H2W2 104(2) . .
H1W3 O3W H2W3 99.5(18) . .
N3 Zn1 N3 180.0 . 3_666
N3 Zn1 O1W 91.30(4) . 3_666
N3 Zn1 O1W 88.70(4) 3_666 3_666
N3 Zn1 O1W 88.70(4) . .
N3 Zn1 O1W 91.30(4) 3_666 .
O1W Zn1 O1W 180.0 3_666 .
N3 Zn1 N1 100.61(5) . 3_666
N3 Zn1 N1 79.39(5) 3_666 3_666
O1W Zn1 N1 90.72(4) 3_666 3_666
O1W Zn1 N1 89.28(4) . 3_666
N3 Zn1 N1 79.39(5) . .
N3 Zn1 N1 100.61(5) 3_666 .
O1W Zn1 N1 89.28(4) 3_666 .
O1W Zn1 N1 90.72(4) . .
N1 Zn1 N1 180.000(1) 3_666 .

loop_
_geom_bond_atom_site_label_1
_geom_bond_atom_site_label_2
_geom_bond_distance
_geom_bond_site_symmetry_2
C1 C2 1.363(2) .
C1 N1 1.3791(18) .
C1 H1 0.936(17) .
C2 N2 1.3831(18) .
C2 H2 0.957(18) .
C3 N1 1.3196(18) .
C3 N2 1.3470(18) .
C3 C4 1.452(2) .
C4 N3 1.3254(18) .
C4 N4 1.3416(18) .
C5 C6 1.365(2) .
C5 N4 1.3768(18) .
C5 H5 0.93(2) .
C6 N3 1.3790(18) .
C6 H6 0.914(17) .
C7 O2 1.2546(18) .
C7 O1 1.2671(17) .
C7 C8 1.523(2) .
C8 C8 1.507(3) 3_676
C8 H8A 0.97(2) .
C8 H8B 0.94(2) .
N1 Zn1 2.1565(12) .
N2 H2N 0.86(2) .
N3 Zn1 2.1395(12) .
N4 H4N 0.89(2) .
O1W Zn1 2.1489(13) .
O1W H1W1 0.72(2) .
O1W H2W1 0.76(2) .
O2W H1W2 0.83(2) .
O2W H2W2 0.78(2) .
O3W H1W3 0.82(2) .
O3W H2W3 0.84(2) .
Zn1 N3 2.1395(12) 3_666
Zn1 O1W 2.1489(13) 3_666
Zn1 N1 2.1565(12) 3_666
